data_7015053
loop_
_publ_author_name
'Sgro, Michael J.'
'Stephan, Douglas W.'

_publ_section_title
;
 Non-innocent reactivity of bis-phosphinimine pincer ligands in
 palladium complexes
;
_journal_issue 11
_journal_name_full 'Dalton Transactions'
_journal_page_first 2419
_journal_paper_doi 10.1039/c0dt01623c
_journal_volume 40
_journal_year 2011
_chemical_formula_sum 'C38 H33 Cl N2 P2 Pd'
_chemical_formula_weight 721.45
_space_group_IT_number 14
_symmetry_cell_setting monoclinic
_symmetry_space_group_name_Hall '-P 2yn'
_symmetry_space_group_name_H-M 'P 1 21/n 1'
_atom_sites_solution_hydrogens geom
_atom_sites_solution_primary direct
_atom_sites_solution_secondary difmap
_audit_creation_method SHELXL-97
_cell_angle_alpha 90.00
_cell_angle_beta 116.372(6)
_cell_angle_gamma 90.00
_cell_formula_units_Z 4
_cell_length_a 11.6687(16)
_cell_length_b 24.307(4)
_cell_length_c 12.5348(17)
_cell_measurement_reflns_used 1992
_cell_measurement_temperature 150(2)
_cell_measurement_theta_max 22.63
_cell_measurement_theta_min 2.57
_cell_volume 3185.3(8)
_computing_cell_refinement 'Bruker SMART'
_computing_data_collection 'Bruker SMART'
_computing_data_reduction 'Bruker SAINT'
_computing_molecular_graphics 'Bruker SHELXTL'
_computing_publication_material 'Bruker SHELXTL'
_computing_structure_refinement 'SHELXL-97 (Sheldrick, 1997)'
_computing_structure_solution 'SHELXS-97 (Sheldrick, 1990)'
_diffrn_ambient_temperature 150(2)
_diffrn_measured_fraction_theta_full 0.990
_diffrn_measured_fraction_theta_max 0.990
_diffrn_measurement_device_type 'CCD area detector'
_diffrn_measurement_method 'phi and omega scans'
_diffrn_radiation_monochromator graphite
_diffrn_radiation_source 'fine-focus sealed tube'
_diffrn_radiation_type MoK\a
_diffrn_radiation_wavelength 0.71073
_diffrn_reflns_av_R_equivalents 0.1286
_diffrn_reflns_av_sigmaI/netI 0.1217
_diffrn_reflns_limit_h_max 11
_diffrn_reflns_limit_h_min -13
_diffrn_reflns_limit_k_max 28
_diffrn_reflns_limit_k_min -28
_diffrn_reflns_limit_l_max 14
_diffrn_reflns_limit_l_min -14
_diffrn_reflns_number 22255
_diffrn_reflns_theta_full 25.00
_diffrn_reflns_theta_max 25.00
_diffrn_reflns_theta_min 1.99
_exptl_absorpt_coefficient_mu 0.798
_exptl_absorpt_correction_T_max 0.7456
_exptl_absorpt_correction_T_min 0.3714
_exptl_absorpt_correction_type multi-scan
_exptl_absorpt_process_details SADABS
_exptl_crystal_colour yellow
_exptl_crystal_density_diffrn 1.504
_exptl_crystal_density_method 'not measured'
_exptl_crystal_description Plate
_exptl_crystal_F_000 1472
_exptl_crystal_size_max 0.35
_exptl_crystal_size_mid 0.22
_exptl_crystal_size_min 0.2
_refine_diff_density_max 1.065
_refine_diff_density_min -1.836
_refine_diff_density_rms 0.148
_refine_ls_extinction_method none
_refine_ls_goodness_of_fit_ref 1.150
_refine_ls_hydrogen_treatment constr
_refine_ls_matrix_type full
_refine_ls_number_parameters 397
_refine_ls_number_reflns 5543
_refine_ls_number_restraints 0
_refine_ls_restrained_S_all 1.150
_refine_ls_R_factor_all 0.1359
_refine_ls_R_factor_gt 0.0835
_refine_ls_shift/su_max 0.000
_refine_ls_shift/su_mean 0.000
_refine_ls_structure_factor_coef Fsqd
_refine_ls_weighting_details 'calc w=1/[\s^2^(Fo^2^)+(0.0831P)^2^+6.9609P] where P=(Fo^2^+2Fc^2^)/3'
_refine_ls_weighting_scheme calc
_refine_ls_wR_factor_gt 0.1846
_refine_ls_wR_factor_ref 0.2107
_reflns_number_gt 3511
_reflns_number_total 5543
_reflns_threshold_expression >2sigma(I)
_cod_data_source_file C0DT01623C.TXT
_cod_data_source_block C38H33ClN2P2Pd_Compound(3)
_cod_depositor_comments
;
The following automatic conversions were performed:
'_symmetry_cell_setting' value 'Monoclinic' changed to 'monoclinic'
according to '/home/saulius/struct/CIF-dictionaries/cif_core.dic'
dictionary named 'cif_core.dic' version 2.4.1 from 2010-06-29.

Automatic conversion script
Id: cif_fix_enum 1555 2011-01-17 13:19:09Z saulius 
;
_cod_original_sg_symbol_H-M P2(1)/n
_cod_database_code 7015053

loop_
_symmetry_equiv_pos_as_xyz
'x, y, z'
'-x+1/2, y+1/2, -z+1/2'
'-x, -y, -z'
'x-1/2, -y-1/2, z-1/2'

loop_
_atom_site_label
_atom_site_type_symbol
_atom_site_fract_x
_atom_site_fract_y
_atom_site_fract_z
_atom_site_U_iso_or_equiv
_atom_site_adp_type
_atom_site_occupancy
_atom_site_symmetry_multiplicity
_atom_site_calc_flag
_atom_site_refinement_flags
_atom_site_disorder_assembly
_atom_site_disorder_group
Pd1 Pd 0.81012(7) 0.16801(3) 0.02226(6) 0.0258(2) Uani 1 1 d . . .
Cl1 Cl 0.5827(2) 0.15093(10) -0.05450(19) 0.0315(6) Uani 1 1 d . . .
P1 P 0.7364(2) 0.07077(10) -0.1831(2) 0.0269(6) Uani 1 1 d . . .
P2 P 0.8103(2) 0.21855(11) 0.16946(19) 0.0264(6) Uani 1 1 d . . .
N1 N 0.8290(7) 0.1195(3) -0.1073(6) 0.0264(18) Uani 1 1 d . . .
N2 N 0.9536(7) 0.2438(3) 0.2599(6) 0.0293(19) Uani 1 1 d . . .
H2A H 0.9598 0.2761 0.2936 0.035 Uiso 1 1 calc R . .
C2 C 1.0316(9) 0.1671(4) -0.0186(8) 0.031(2) Uani 1 1 d . . .
C19 C 0.9161(9) -0.0609(4) -0.2492(8) 0.034(2) Uani 1 1 d . . .
H19A H 0.9475 -0.0960 -0.2154 0.040 Uiso 1 1 calc R . .
C21 C 0.5944(8) 0.0921(4) -0.3155(7) 0.026(2) Uani 1 1 d . . .
C15 C 0.8146(8) 0.0251(4) -0.2468(7) 0.023(2) Uani 1 1 d . . .
C33 C 0.7479(9) 0.1768(4) 0.2546(7) 0.031(2) Uani 1 1 d . . .
C1 C 0.9966(9) 0.1818(4) 0.0690(8) 0.026(2) Uani 1 1 d . . .
C7 C 0.9318(9) 0.1408(4) -0.1330(8) 0.030(2) Uani 1 1 d . . .
H7A H 0.8974 0.1685 -0.1976 0.036 Uiso 1 1 calc R . .
H7B H 0.9708 0.1106 -0.1585 0.036 Uiso 1 1 calc R . .
C9 C 0.6954(9) 0.0273(4) -0.0895(8) 0.027(2) Uani 1 1 d . . .
C23 C 0.5129(9) 0.0543(4) -0.3955(8) 0.031(2) Uani 1 1 d . . .
H23A H 0.5268 0.0160 -0.3799 0.037 Uiso 1 1 calc R . .
C28 C 0.7604(11) 0.3317(4) 0.1629(8) 0.039(3) Uani 1 1 d . . .
H28A H 0.8505 0.3365 0.1960 0.047 Uiso 1 1 calc R . .
C18 C 0.8830(9) 0.0063(4) -0.3997(8) 0.033(2) Uani 1 1 d . . .
H18A H 0.8902 0.0177 -0.4690 0.039 Uiso 1 1 calc R . .
C22 C 0.5777(9) 0.1481(4) -0.3387(7) 0.029(2) Uani 1 1 d . . .
H22A H 0.6349 0.1736 -0.2831 0.035 Uiso 1 1 calc R . .
C27 C 0.7099(9) 0.2792(4) 0.1366(8) 0.029(2) Uani 1 1 d . . .
C3 C 1.0928(9) 0.2021(4) 0.1788(8) 0.028(2) Uani 1 1 d . . .
C13 C 0.7760(9) -0.0208(4) 0.1001(8) 0.037(3) Uani 1 1 d . . .
H13A H 0.8403 -0.0255 0.1795 0.044 Uiso 1 1 calc R . .
C36 C 0.6452(13) 0.1692(7) 0.3831(10) 0.069(4) Uani 1 1 d . . .
H36A H 0.6072 0.1864 0.4277 0.083 Uiso 1 1 calc R . .
C16 C 0.8265(9) 0.0412(4) -0.3462(8) 0.032(2) Uani 1 1 d . . .
H16A H 0.7963 0.0764 -0.3797 0.038 Uiso 1 1 calc R . .
C11 C 0.7924(9) 0.0183(4) 0.0271(8) 0.036(3) Uani 1 1 d . . .
H11A H 0.8692 0.0391 0.0558 0.043 Uiso 1 1 calc R . .
C24 C 0.4766(9) 0.1672(4) -0.4441(8) 0.030(2) Uani 1 1 d . . .
H24A H 0.4648 0.2054 -0.4616 0.036 Uiso 1 1 calc R . .
C17 C 0.8597(9) -0.0268(4) -0.1985(8) 0.030(2) Uani 1 1 d . . .
H17A H 0.8513 -0.0387 -0.1300 0.035 Uiso 1 1 calc R . .
C35 C 0.7537(10) 0.1202(5) 0.2525(8) 0.043(3) Uani 1 1 d . . .
H35A H 0.7905 0.1030 0.2071 0.051 Uiso 1 1 calc R . .
C25 C 0.4094(8) 0.0727(4) -0.5001(8) 0.031(2) Uani 1 1 d . . .
H25A H 0.3512 0.0471 -0.5545 0.037 Uiso 1 1 calc R . .
C6 C 1.2494(10) 0.1962(4) 0.1018(10) 0.042(3) Uani 1 1 d . . .
H6A H 1.3340 0.2022 0.1116 0.050 Uiso 1 1 calc R . .
C4 C 1.1555(10) 0.1738(4) -0.0042(9) 0.040(3) Uani 1 1 d . . .
H4A H 1.1769 0.1632 -0.0660 0.048 Uiso 1 1 calc R . .
C14 C 0.6680(11) -0.0526(4) 0.0584(8) 0.045(3) Uani 1 1 d . . .
H14A H 0.6600 -0.0812 0.1064 0.053 Uiso 1 1 calc R . .
C5 C 1.2162(9) 0.2092(4) 0.1901(9) 0.035(2) Uani 1 1 d . . .
H5A H 1.2800 0.2237 0.2626 0.043 Uiso 1 1 calc R . .
C8 C 1.0685(9) 0.2126(4) 0.2833(8) 0.030(2) Uani 1 1 d . . .
H8A H 1.0632 0.1767 0.3182 0.035 Uiso 1 1 calc R . .
H8B H 1.1429 0.2326 0.3438 0.035 Uiso 1 1 calc R . .
C34 C 0.6932(10) 0.2010(6) 0.3211(9) 0.050(3) Uani 1 1 d . . .
H34A H 0.6887 0.2399 0.3240 0.061 Uiso 1 1 calc R . .
C29 C 0.5767(10) 0.2732(5) 0.0842(8) 0.046(3) Uani 1 1 d . . .
H29A H 0.5387 0.2379 0.0612 0.055 Uiso 1 1 calc R . .
C32 C 0.5531(14) 0.3710(6) 0.0947(11) 0.063(4) Uani 1 1 d . . .
H32A H 0.4987 0.4020 0.0813 0.076 Uiso 1 1 calc R . .
C26 C 0.3934(9) 0.1282(4) -0.5228(8) 0.032(2) Uani 1 1 d . . .
H26A H 0.3239 0.1405 -0.5941 0.038 Uiso 1 1 calc R . .
C38 C 0.6521(12) 0.1134(8) 0.3807(9) 0.073(5) Uani 1 1 d . . .
H38A H 0.6193 0.0917 0.4239 0.088 Uiso 1 1 calc R . .
C37 C 0.7066(11) 0.0879(5) 0.3157(9) 0.054(4) Uani 1 1 d . . .
H37A H 0.7118 0.0489 0.3143 0.065 Uiso 1 1 calc R . .
C30 C 0.6824(14) 0.3779(5) 0.1421(9) 0.053(3) Uani 1 1 d . . .
H30A H 0.7188 0.4137 0.1606 0.063 Uiso 1 1 calc R . .
C20 C 0.9268(9) -0.0438(4) -0.3499(9) 0.037(3) Uani 1 1 d . . .
H20A H 0.9655 -0.0675 -0.3849 0.045 Uiso 1 1 calc R . .
C31 C 0.5019(12) 0.3190(6) 0.0665(10) 0.062(4) Uani 1 1 d . . .
H31A H 0.4118 0.3147 0.0337 0.074 Uiso 1 1 calc R . .
C12 C 0.5692(10) -0.0427(5) -0.0555(8) 0.047(3) Uani 1 1 d . . .
H12A H 0.4916 -0.0629 -0.0828 0.057 Uiso 1 1 calc R . .
C10 C 0.5844(10) -0.0036(4) -0.1281(8) 0.042(3) Uani 1 1 d . . .
H10A H 0.5177 0.0021 -0.2059 0.050 Uiso 1 1 calc R . .

loop_
_atom_site_aniso_label
_atom_site_aniso_U_11
_atom_site_aniso_U_22
_atom_site_aniso_U_33
_atom_site_aniso_U_23
_atom_site_aniso_U_13
_atom_site_aniso_U_12
Pd1 0.0146(4) 0.0357(4) 0.0168(3) -0.0005(3) -0.0024(3) -0.0007(3)
Cl1 0.0181(13) 0.0385(14) 0.0225(11) 0.0015(9) -0.0048(10) -0.0021(10)
P1 0.0184(14) 0.0337(14) 0.0171(11) -0.0010(10) -0.0024(10) -0.0005(11)
P2 0.0143(13) 0.0436(16) 0.0132(11) 0.0002(10) -0.0012(10) -0.0008(11)
N1 0.017(4) 0.034(5) 0.020(4) 0.004(3) 0.001(3) -0.004(3)
N2 0.014(4) 0.041(5) 0.021(4) -0.011(3) -0.003(3) 0.001(4)
C2 0.019(5) 0.029(5) 0.035(5) -0.003(4) 0.003(4) -0.007(4)
C19 0.028(6) 0.042(6) 0.021(5) -0.001(4) 0.002(4) 0.007(5)
C21 0.009(5) 0.040(6) 0.021(5) -0.006(4) -0.002(4) -0.001(4)
C15 0.002(5) 0.040(6) 0.020(4) 0.000(4) -0.001(4) 0.001(4)
C33 0.013(5) 0.062(8) 0.008(4) -0.004(4) -0.006(4) 0.000(5)
C1 0.017(5) 0.034(6) 0.022(5) 0.001(4) 0.003(4) 0.004(4)
C7 0.023(6) 0.041(6) 0.024(5) -0.002(4) 0.008(4) -0.008(5)
C9 0.016(5) 0.036(6) 0.021(5) -0.003(4) 0.000(4) -0.002(4)
C23 0.023(6) 0.036(6) 0.023(5) -0.001(4) 0.001(4) -0.001(4)
C28 0.042(7) 0.051(7) 0.024(5) 0.003(5) 0.015(5) 0.014(6)
C18 0.025(6) 0.045(6) 0.023(5) -0.006(4) 0.007(4) -0.008(5)
C22 0.023(6) 0.041(6) 0.009(4) -0.002(4) -0.008(4) -0.001(4)
C27 0.017(5) 0.049(7) 0.022(5) 0.001(4) 0.010(4) 0.014(5)
C3 0.014(5) 0.037(6) 0.024(5) 0.006(4) 0.001(4) -0.002(4)
C13 0.011(5) 0.060(7) 0.026(5) 0.007(5) -0.005(4) -0.003(5)
C36 0.052(9) 0.121(13) 0.033(7) 0.015(8) 0.018(6) -0.015(9)
C16 0.020(6) 0.043(6) 0.027(5) 0.001(4) 0.005(4) -0.001(4)
C11 0.019(6) 0.056(7) 0.023(5) -0.004(5) 0.000(4) -0.005(5)
C24 0.024(6) 0.039(6) 0.027(5) 0.001(4) 0.011(4) 0.006(5)
C17 0.015(5) 0.044(6) 0.022(5) -0.004(4) 0.001(4) -0.008(4)
C35 0.024(6) 0.068(8) 0.016(5) 0.009(5) -0.010(4) 0.000(5)
C25 0.011(5) 0.050(7) 0.021(5) -0.005(4) -0.003(4) -0.005(4)
C6 0.014(6) 0.049(7) 0.054(7) -0.005(5) 0.007(5) -0.003(5)
C4 0.031(6) 0.049(7) 0.038(6) -0.006(5) 0.014(5) -0.011(5)
C14 0.047(8) 0.049(7) 0.024(5) 0.008(5) 0.004(5) 0.005(6)
C5 0.017(6) 0.038(6) 0.034(5) -0.003(4) -0.004(4) -0.006(4)
C8 0.011(5) 0.037(6) 0.027(5) -0.005(4) -0.003(4) 0.001(4)
C34 0.029(7) 0.085(9) 0.026(6) 0.006(5) 0.001(5) 0.001(6)
C29 0.017(6) 0.083(9) 0.024(5) -0.013(5) -0.003(4) 0.017(6)
C32 0.053(10) 0.091(11) 0.045(7) 0.016(7) 0.022(7) 0.039(8)
C26 0.014(5) 0.049(7) 0.020(5) 0.000(4) -0.004(4) 0.004(4)
C38 0.038(8) 0.148(15) 0.016(6) 0.028(7) -0.005(5) -0.030(9)
C37 0.041(8) 0.077(9) 0.021(5) 0.020(5) -0.008(5) -0.019(6)
C30 0.083(11) 0.048(7) 0.034(6) 0.009(5) 0.032(7) 0.026(7)
C20 0.014(6) 0.046(7) 0.041(6) -0.015(5) 0.003(5) -0.003(5)
C31 0.026(7) 0.108(12) 0.039(7) -0.007(7) 0.002(5) 0.027(7)
C12 0.031(7) 0.080(8) 0.016(5) 0.003(5) -0.003(5) -0.019(6)
C10 0.031(7) 0.059(7) 0.021(5) 0.005(5) -0.001(5) -0.012(5)

loop_
_atom_type_symbol
_atom_type_description
_atom_type_scat_dispersion_real
_atom_type_scat_dispersion_imag
_atom_type_scat_source
C C 0.0033 0.0016 'International Tables Vol C Tables 4.2.6.8 and 6.1.1.4'
H H 0.0000 0.0000 'International Tables Vol C Tables 4.2.6.8 and 6.1.1.4'
N N 0.0061 0.0033 'International Tables Vol C Tables 4.2.6.8 and 6.1.1.4'
P P 0.1023 0.0942 'International Tables Vol C Tables 4.2.6.8 and 6.1.1.4'
Cl Cl 0.1484 0.1585 'International Tables Vol C Tables 4.2.6.8 and 6.1.1.4'
Pd Pd -0.9988 1.0072 'International Tables Vol C Tables 4.2.6.8 and 6.1.1.4'

loop_
_geom_angle_atom_site_label_1
_geom_angle_atom_site_label_2
_geom_angle_atom_site_label_3
_geom_angle
_geom_angle_site_symmetry_1
_geom_angle_site_symmetry_3
_geom_angle_publ_flag
C1 Pd1 N1 81.2(3) . . ?
C1 Pd1 P2 93.7(3) . . ?
N1 Pd1 P2 174.5(2) . . ?
C1 Pd1 Cl1 174.2(3) . . ?
N1 Pd1 Cl1 94.0(2) . . ?
P2 Pd1 Cl1 91.22(9) . . ?
N1 P1 C9 110.7(4) . . ?
N1 P1 C21 115.5(4) . . ?
C9 P1 C21 111.4(4) . . ?
N1 P1 C15 111.8(4) . . ?
C9 P1 C15 104.9(4) . . ?
C21 P1 C15 101.7(4) . . ?
N2 P2 C27 102.0(4) . . ?
N2 P2 C33 110.1(4) . . ?
C27 P2 C33 101.4(5) . . ?
N2 P2 Pd1 113.6(3) . . ?
C27 P2 Pd1 120.0(3) . . ?
C33 P2 Pd1 108.8(3) . . ?
C7 N1 P1 122.3(6) . . ?
C7 N1 Pd1 110.4(5) . . ?
P1 N1 Pd1 126.9(4) . . ?
C8 N2 P2 120.2(6) . . ?
C4 C2 C1 121.8(9) . . ?
C4 C2 C7 119.2(9) . . ?
C1 C2 C7 119.0(8) . . ?
C17 C19 C20 119.7(9) . . ?
C23 C21 C22 120.8(8) . . ?
C23 C21 P1 121.7(7) . . ?
C22 C21 P1 117.1(6) . . ?
C16 C15 C17 118.8(9) . . ?
C16 C15 P1 119.7(7) . . ?
C17 C15 P1 121.5(7) . . ?
C35 C33 C34 118.3(10) . . ?
C35 C33 P2 120.3(8) . . ?
C34 C33 P2 121.4(9) . . ?
C2 C1 C3 118.4(9) . . ?
C2 C1 Pd1 112.9(6) . . ?
C3 C1 Pd1 128.7(7) . . ?
N1 C7 C2 107.4(7) . . ?
C10 C9 C11 118.1(9) . . ?
C10 C9 P1 124.8(7) . . ?
C11 C9 P1 116.4(7) . . ?
C21 C23 C25 119.8(9) . . ?
C27 C28 C30 121.6(11) . . ?
C20 C18 C16 118.7(9) . . ?
C21 C22 C24 120.2(8) . . ?
C28 C27 C29 118.3(9) . . ?
C28 C27 P2 122.2(8) . . ?
C29 C27 P2 119.5(8) . . ?
C5 C3 C1 118.5(9) . . ?
C5 C3 C8 118.9(8) . . ?
C1 C3 C8 122.5(8) . . ?
C14 C13 C11 120.4(9) . . ?
C38 C36 C34 120.2(14) . . ?
C15 C16 C18 121.1(9) . . ?
C13 C11 C9 120.4(9) . . ?
C26 C24 C22 117.9(9) . . ?
C19 C17 C15 120.5(9) . . ?
C33 C35 C37 121.2(11) . . ?
C26 C25 C23 119.2(8) . . ?
C5 C6 C4 118.3(10) . . ?
C2 C4 C6 120.1(10) . . ?
C13 C14 C12 119.6(10) . . ?
C6 C5 C3 122.8(9) . . ?
N2 C8 C3 115.7(7) . . ?
C36 C34 C33 120.9(13) . . ?
C31 C29 C27 119.1(12) . . ?
C30 C32 C31 119.6(12) . . ?
C25 C26 C24 122.1(8) . . ?
C36 C38 C37 120.5(12) . . ?
C38 C37 C35 119.0(13) . . ?
C32 C30 C28 119.1(12) . . ?
C18 C20 C19 121.2(10) . . ?
C29 C31 C32 122.2(12) . . ?
C10 C12 C14 120.1(10) . . ?
C12 C10 C9 121.2(9) . . ?

loop_
_geom_bond_atom_site_label_1
_geom_bond_atom_site_label_2
_geom_bond_distance
_geom_bond_site_symmetry_2
_geom_bond_publ_flag
Pd1 C1 2.015(9) . ?
Pd1 N1 2.096(7) . ?
Pd1 P2 2.216(3) . ?
Pd1 Cl1 2.423(2) . ?
P1 N1 1.601(7) . ?
P1 C9 1.794(10) . ?
P1 C21 1.823(9) . ?
P1 C15 1.831(9) . ?
P2 N2 1.666(7) . ?
P2 C27 1.812(9) . ?
P2 C33 1.840(10) . ?
N1 C7 1.467(12) . ?
N2 C8 1.452(11) . ?
C2 C4 1.384(14) . ?
C2 C1 1.378(13) . ?
C2 C7 1.528(12) . ?
C19 C17 1.377(13) . ?
C19 C20 1.387(14) . ?
C21 C23 1.381(12) . ?
C21 C22 1.387(12) . ?
C15 C16 1.371(12) . ?
C15 C17 1.398(13) . ?
C33 C35 1.377(14) . ?
C33 C34 1.387(15) . ?
C1 C3 1.423(12) . ?
C9 C10 1.386(13) . ?
C9 C11 1.412(12) . ?
C23 C25 1.403(12) . ?
C28 C27 1.384(14) . ?
C28 C30 1.395(14) . ?
C18 C20 1.361(14) . ?
C18 C16 1.411(13) . ?
C22 C24 1.404(12) . ?
C27 C29 1.400(13) . ?
C3 C5 1.394(13) . ?
C3 C8 1.480(13) . ?
C13 C14 1.369(14) . ?
C13 C11 1.391(13) . ?
C36 C38 1.361(19) . ?
C36 C34 1.378(17) . ?
C24 C26 1.401(13) . ?
C35 C37 1.390(15) . ?
C25 C26 1.375(13) . ?
C6 C5 1.363(14) . ?
C6 C4 1.403(14) . ?
C14 C12 1.401(13) . ?
C29 C31 1.370(16) . ?
C32 C30 1.364(18) . ?
C32 C31 1.376(18) . ?
C38 C37 1.382(19) . ?
C12 C10 1.381(14) . ?
